data_7242244
loop_
_publ_author_name
'Cheng, Fu-Hung'
'Liu, Yu-Hsiang'
'Lee, Wei-Te'
'Hu, Ji-Hong'
'Hu, Hui-Ling'
'Mahat Chhetri, Pradhumna'
'Chen, Jhy-Der'

_publ_section_title
;
 Silver(i) coordination polymers based on halogenated cyanoformamidine:
 roles of oxyanions and halogen atoms in the structural diversity
;
_journal_issue 9
_journal_name_full CrystEngComm
_journal_page_first 1961
_journal_page_last 1968
_journal_paper_doi 10.1039/D1CE00025J
_journal_volume 23
_journal_year 2021
_chemical_formula_sum 'C16 H12 Ag Cl I2 N6 O4'
_chemical_formula_weight 749.44
_space_group_crystal_system monoclinic
_space_group_IT_number 14
_space_group_name_Hall '-P 2yn'
_space_group_name_H-M_alt 'P 1 21/n 1'
_atom_sites_solution_hydrogens geom
_audit_creation_method SHELXL-2014/7
_audit_update_record
;
2020-07-02 deposited with the CCDC.	2021-02-02 downloaded from the CCDC.
;
_cell_angle_alpha 90
_cell_angle_beta 90.03
_cell_angle_gamma 90
_cell_formula_units_Z 4
_cell_length_a 8.0342(6)
_cell_length_b 21.6112(15)
_cell_length_c 12.4530(9)
_cell_measurement_reflns_used 9958
_cell_measurement_temperature 296(2)
_cell_measurement_theta_max 28.11
_cell_measurement_theta_min 2.49
_cell_volume 2162.2(3)
_computing_cell_refinement 'Bruker SAINT'
_computing_data_collection 'Bruker APEX2'
_computing_data_reduction 'Bruker SAINT'
_computing_molecular_graphics 'Bruker SHELXTL'
_computing_publication_material 'Bruker SHELXTL'
_computing_structure_refinement 'SHELXL-2014/7 (Sheldrick, 2014)'
_computing_structure_solution 'SHELXS-97 (Sheldrick 2008)'
_diffrn_ambient_temperature 296(2)
_diffrn_measured_fraction_theta_full 0.760
_diffrn_measured_fraction_theta_max 0.772
_diffrn_measurement_device_type 'Bruker APEX-II CCD'
_diffrn_measurement_method '\f and \w scans'
_diffrn_radiation_type MoK\a
_diffrn_radiation_wavelength 0.71073
_diffrn_reflns_av_R_equivalents 0.0422
_diffrn_reflns_av_unetI/netI 0.0637
_diffrn_reflns_Laue_measured_fraction_full 0.760
_diffrn_reflns_Laue_measured_fraction_max 0.772
_diffrn_reflns_limit_h_max 9
_diffrn_reflns_limit_h_min -8
_diffrn_reflns_limit_k_max 22
_diffrn_reflns_limit_k_min -26
_diffrn_reflns_limit_l_max 15
_diffrn_reflns_limit_l_min -13
_diffrn_reflns_number 10176
_diffrn_reflns_point_group_measured_fraction_full 0.760
_diffrn_reflns_point_group_measured_fraction_max 0.772
_diffrn_reflns_theta_full 25.242
_diffrn_reflns_theta_max 25.998
_diffrn_reflns_theta_min 1.887
_exptl_absorpt_coefficient_mu 3.947
_exptl_absorpt_correction_T_max 0.7457
_exptl_absorpt_correction_T_min 0.5042
_exptl_absorpt_correction_type multi-scan
_exptl_absorpt_process_details 'sadabs v2008/1(bruker axs, 2008)'
_exptl_crystal_colour colourless
_exptl_crystal_density_diffrn 2.302
_exptl_crystal_description Plate
_exptl_crystal_F_000 1408
_exptl_crystal_size_max 0.300
_exptl_crystal_size_mid 0.300
_exptl_crystal_size_min 0.100
_refine_diff_density_max 1.178
_refine_diff_density_min -0.893
_refine_diff_density_rms 0.099
_refine_ls_extinction_method none
_refine_ls_goodness_of_fit_ref 1.007
_refine_ls_hydrogen_treatment constr
_refine_ls_matrix_type full
_refine_ls_number_parameters 271
_refine_ls_number_reflns 3286
_refine_ls_number_restraints 0
_refine_ls_restrained_S_all 1.007
_refine_ls_R_factor_all 0.0624
_refine_ls_R_factor_gt 0.0393
_refine_ls_shift/su_max 0.001
_refine_ls_shift/su_mean 0.000
_refine_ls_structure_factor_coef Fsqd
_refine_ls_weighting_details 'w=1/[\s^2^(Fo^2^)+(0.0186P)^2^] where P=(Fo^2^+2Fc^2^)/3'
_refine_ls_weighting_scheme calc
_refine_ls_wR_factor_gt 0.0783
_refine_ls_wR_factor_ref 0.0821
_reflns_Friedel_coverage 0.000
_reflns_number_gt 2178
_reflns_number_total 3286
_reflns_threshold_expression 'I > 2\s(I)'
_cod_data_source_file d1ce00025j2.cif
_cod_data_source_block 3
_cod_depositor_comments
;
The following automatic conversions were performed:

data item '_exptl_absorpt_correction_type' value 'multi_scan' was
changed to 'multi-scan' in accordance with the
/home/data/users/saulius/crontab/automatic-downloads/rss-feeds/RSC/lib/dictionaries/cif_core.dic
dictionary named 'cif_core.dic' version 2.4.2 last updated on
2011-04-26.

Automatic conversion script
Id: cif_fix_values 7556 2019-12-06 15:28:31Z antanas 

 Adding full bibliography for 7242241--7242246.cif.
;
_cod_original_sg_symbol_H-M 'P 21/n'
_cod_database_code 7242244
_shelx_shelxl_version_number 2014/7
_shelx_space_group_comment
; 
The symmetry employed for this shelxl refinement is uniquely defined 
by the following loop, which should always be used as a source of 
symmetry information in preference to the above space-group names. 
They are only intended as comments. 
;
_shelx_estimated_absorpt_t_min 0.384
_shelx_estimated_absorpt_t_max 0.694

loop_
_space_group_symop_operation_xyz
'x, y, z'
'-x+1/2, y+1/2, -z+1/2'
'-x, -y, -z'
'x-1/2, -y-1/2, z-1/2'

loop_
_atom_site_label
_atom_site_type_symbol
_atom_site_fract_x
_atom_site_fract_y
_atom_site_fract_z
_atom_site_U_iso_or_equiv
_atom_site_adp_type
_atom_site_occupancy
_atom_site_site_symmetry_order
_atom_site_calc_flag
_atom_site_refinement_flags_posn
_atom_site_refinement_flags_adp
_atom_site_refinement_flags_occupancy
_atom_site_disorder_assembly
_atom_site_disorder_group
Ag Ag -0.02533(11) 0.76841(3) 0.13405(6) 0.0924(3) Uani 1 1 d . . . . .
I1 I 0.72661(7) 1.26696(2) 0.15140(4) 0.06183(17) Uani 1 1 d . . . . .
I2 I -0.29214(6) 0.25819(2) -0.24690(4) 0.05411(16) Uani 1 1 d . . . . .
N1 N 0.0448(8) 0.8601(3) 0.0811(4) 0.0647(16) Uani 1 1 d . . . . .
N2 N 0.1552(7) 0.9535(2) -0.0066(4) 0.0450(13) Uani 1 1 d . . . . .
N3 N 0.2950(6) 1.0448(2) -0.0091(3) 0.0403(12) Uani 1 1 d . . . . .
H3A H 0.2656 1.0479 -0.0753 0.048 Uiso 1 1 calc R U . . .
N4 N -0.1686(8) 0.6954(3) 0.0553(4) 0.0672(17) Uani 1 1 d . . . . .
N5 N -0.3490(8) 0.6303(3) -0.0539(4) 0.0589(15) Uani 1 1 d . . . . .
N6 N -0.4151(7) 0.5374(2) -0.1299(4) 0.0505(14) Uani 1 1 d . . . . .
H6A H -0.5005 0.5546 -0.1589 0.061 Uiso 1 1 calc R U . . .
C1 C 0.1036(8) 0.9043(3) 0.0447(5) 0.0483(16) Uani 1 1 d . . . . .
C2 C 0.2446(7) 0.9952(3) 0.0410(4) 0.0387(15) Uani 1 1 d . . . . .
H2B H 0.2734 0.9897 0.1127 0.046 Uiso 1 1 calc R U . . .
C3 C 0.3917(8) 1.0939(2) 0.0315(4) 0.0382(14) Uani 1 1 d . . . . .
C4 C 0.4044(8) 1.1475(3) -0.0275(4) 0.0457(16) Uani 1 1 d . . . . .
H4A H 0.3477 1.1506 -0.0923 0.055 Uiso 1 1 calc R U . . .
C5 C 0.4989(8) 1.1963(3) 0.0072(4) 0.0466(16) Uani 1 1 d . . . . .
H5B H 0.5057 1.2324 -0.0331 0.056 Uiso 1 1 calc R U . . .
C6 C 0.5832(8) 1.1908(3) 0.1025(5) 0.0411(14) Uani 1 1 d . . . . .
C7 C 0.5738(7) 1.1379(2) 0.1627(4) 0.0409(14) Uani 1 1 d . . . . .
H7A H 0.6331 1.1348 0.2266 0.049 Uiso 1 1 calc R U . . .
C8 C 0.4774(8) 1.0895(3) 0.1289(4) 0.0431(15) Uani 1 1 d . . . . .
H8A H 0.4690 1.0539 0.1705 0.052 Uiso 1 1 calc R U . . .
C9 C -0.2472(9) 0.6622(3) 0.0059(5) 0.0522(17) Uani 1 1 d . . . . .
C10 C -0.3210(8) 0.5724(3) -0.0701(5) 0.0469(15) Uani 1 1 d . . . . .
H10A H -0.2286 0.5545 -0.0374 0.056 Uiso 1 1 calc R U . . .
C11 C -0.3904(8) 0.4735(3) -0.1520(4) 0.0446(15) Uani 1 1 d . . . . .
C12 C -0.4797(8) 0.4461(3) -0.2345(5) 0.0516(17) Uani 1 1 d . . . . .
H12A H -0.5571 0.4693 -0.2728 0.062 Uiso 1 1 calc R U . . .
C13 C -0.4550(9) 0.3846(3) -0.2605(5) 0.0545(18) Uani 1 1 d . . . . .
H13A H -0.5158 0.3666 -0.3158 0.065 Uiso 1 1 calc R U . . .
C14 C -0.3397(8) 0.3499(3) -0.2041(4) 0.0439(15) Uani 1 1 d . . . . .
C15 C -0.2520(8) 0.3772(3) -0.1215(4) 0.0525(17) Uani 1 1 d . . . . .
H15A H -0.1747 0.3542 -0.0829 0.063 Uiso 1 1 calc R U . . .
C16 C -0.2781(9) 0.4384(3) -0.0958(5) 0.0566(19) Uani 1 1 d . . . . .
H16A H -0.2188 0.4562 -0.0395 0.068 Uiso 1 1 calc R U . . .
Cl Cl 0.8998(2) 0.44189(7) 0.19457(11) 0.0448(4) Uani 1 1 d . . . . .
O1 O 1.0301(6) 0.4446(2) 0.2693(3) 0.0640(14) Uani 1 1 d . . . . .
O2 O 0.7447(6) 0.4286(2) 0.2498(3) 0.0594(12) Uani 1 1 d . . . . .
O3 O 0.9319(7) 0.3952(2) 0.1178(4) 0.0753(15) Uani 1 1 d . . . . .
O4 O 0.8845(8) 0.4999(2) 0.1418(3) 0.0809(17) Uani 1 1 d . . . . .

loop_
_atom_site_aniso_label
_atom_site_aniso_U_11
_atom_site_aniso_U_22
_atom_site_aniso_U_33
_atom_site_aniso_U_23
_atom_site_aniso_U_13
_atom_site_aniso_U_12
Ag 0.0923(6) 0.0496(4) 0.1351(6) 0.0153(3) -0.0286(5) -0.0200(3)
I1 0.0529(3) 0.0500(3) 0.0825(4) -0.0007(2) -0.0075(3) -0.0165(2)
I2 0.0458(3) 0.0565(3) 0.0601(3) -0.0004(2) -0.0036(2) -0.0026(2)
N1 0.057(4) 0.046(3) 0.090(4) 0.015(3) -0.012(3) -0.010(3)
N2 0.049(4) 0.041(3) 0.044(3) 0.000(2) -0.005(3) -0.004(2)
N3 0.049(3) 0.041(3) 0.031(3) 0.002(2) -0.008(2) -0.007(2)
N4 0.063(5) 0.058(4) 0.080(4) -0.005(3) -0.020(4) -0.002(3)
N5 0.055(4) 0.052(4) 0.070(4) -0.007(3) -0.017(3) 0.012(3)
N6 0.041(4) 0.056(3) 0.055(3) 0.000(2) -0.010(3) 0.005(3)
C1 0.040(4) 0.048(4) 0.057(4) -0.003(3) -0.008(3) 0.004(3)
C2 0.038(4) 0.039(3) 0.039(4) 0.002(3) -0.001(3) 0.008(3)
C3 0.034(4) 0.032(3) 0.048(3) -0.001(2) -0.001(3) 0.004(2)
C4 0.062(5) 0.042(3) 0.033(3) 0.008(3) -0.008(3) -0.008(3)
C5 0.059(5) 0.036(4) 0.044(4) 0.005(3) 0.005(3) 0.002(3)
C6 0.033(4) 0.043(3) 0.047(4) -0.011(3) 0.005(3) -0.004(3)
C7 0.041(4) 0.036(3) 0.045(3) 0.001(3) -0.009(3) 0.005(3)
C8 0.045(4) 0.040(3) 0.045(4) 0.001(2) -0.009(3) 0.003(3)
C9 0.054(5) 0.045(4) 0.058(4) 0.004(3) -0.009(4) 0.003(3)
C10 0.034(4) 0.061(4) 0.045(4) 0.005(3) 0.000(3) -0.002(3)
C11 0.035(4) 0.060(4) 0.039(4) 0.001(3) -0.005(3) -0.006(3)
C12 0.040(4) 0.066(5) 0.049(4) 0.004(3) -0.016(3) 0.000(3)
C13 0.046(5) 0.061(4) 0.057(4) -0.003(3) -0.023(3) -0.001(3)
C14 0.037(4) 0.055(4) 0.040(3) 0.007(3) 0.002(3) -0.007(3)
C15 0.052(5) 0.057(4) 0.049(4) 0.005(3) -0.014(3) 0.002(3)
C16 0.055(5) 0.069(5) 0.046(4) -0.003(3) -0.019(4) 0.000(3)
Cl 0.0499(10) 0.0458(9) 0.0387(9) -0.0059(6) -0.0080(7) -0.0088(7)
O1 0.061(4) 0.066(3) 0.065(3) -0.004(2) -0.029(3) -0.009(2)
O2 0.047(3) 0.073(3) 0.058(3) 0.005(2) 0.001(3) 0.004(2)
O3 0.076(4) 0.077(4) 0.073(3) -0.039(3) 0.006(3) -0.010(3)
O4 0.113(5) 0.059(3) 0.071(3) 0.023(2) -0.017(3) -0.015(3)

loop_
_atom_type_symbol
_atom_type_description
_atom_type_scat_dispersion_real
_atom_type_scat_dispersion_imag
_atom_type_scat_source
C C 0.0033 0.0016 'International Tables Vol C Tables 4.2.6.8 and 6.1.1.4'
H H 0.0000 0.0000 'International Tables Vol C Tables 4.2.6.8 and 6.1.1.4'
N N 0.0061 0.0033 'International Tables Vol C Tables 4.2.6.8 and 6.1.1.4'
O O 0.0106 0.0060 'International Tables Vol C Tables 4.2.6.8 and 6.1.1.4'
Cl Cl 0.1484 0.1585 'International Tables Vol C Tables 4.2.6.8 and 6.1.1.4'
Ag Ag -0.8971 1.1015 'International Tables Vol C Tables 4.2.6.8 and 6.1.1.4'
I I -0.4742 1.8119 'International Tables Vol C Tables 4.2.6.8 and 6.1.1.4'

loop_
_geom_angle_atom_site_label_1
_geom_angle_atom_site_label_2
_geom_angle_atom_site_label_3
_geom_angle
_geom_angle_site_symmetry_1
_geom_angle_site_symmetry_3
_geom_angle_publ_flag
N1 Ag N4 131.4(2) . . ?
N1 Ag I2 95.61(16) . 3_565 ?
N4 Ag I2 121.67(16) . 3_565 ?
N1 Ag I1 113.89(17) . 2_545 ?
N4 Ag I1 95.96(16) . 2_545 ?
I2 Ag I1 92.19(2) 3_565 2_545 ?
C6 I1 Ag 88.37(16) . 2 ?
C14 I2 Ag 102.73(16) . 3_565 ?
C1 N1 Ag 168.9(6) . . ?
C2 N2 C1 121.2(5) . . ?
C2 N3 C3 128.1(5) . . ?
C2 N3 H3A 115.9 . . ?
C3 N3 H3A 115.9 . . ?
C9 N4 Ag 172.4(6) . . ?
C10 N5 C9 119.6(6) . . ?
C10 N6 C11 126.4(6) . . ?
C10 N6 H6A 116.8 . . ?
C11 N6 H6A 116.8 . . ?
N1 C1 N2 172.3(7) . . ?
N2 C2 N3 121.6(5) . . ?
N2 C2 H2B 119.2 . . ?
N3 C2 H2B 119.2 . . ?
C4 C3 C8 118.9(5) . . ?
C4 C3 N3 118.9(5) . . ?
C8 C3 N3 122.2(5) . . ?
C5 C4 C3 121.5(5) . . ?
C5 C4 H4A 119.3 . . ?
C3 C4 H4A 119.3 . . ?
C4 C5 C6 118.7(5) . . ?
C4 C5 H5B 120.7 . . ?
C6 C5 H5B 120.7 . . ?
C7 C6 C5 121.2(5) . . ?
C7 C6 I1 121.8(4) . . ?
C5 C6 I1 117.0(4) . . ?
C8 C7 C6 120.1(5) . . ?
C8 C7 H7A 119.9 . . ?
C6 C7 H7A 119.9 . . ?
C7 C8 C3 119.6(5) . . ?
C7 C8 H8A 120.2 . . ?
C3 C8 H8A 120.2 . . ?
N4 C9 N5 172.6(8) . . ?
N5 C10 N6 123.5(6) . . ?
N5 C10 H10A 118.2 . . ?
N6 C10 H10A 118.2 . . ?
C16 C11 C12 118.9(6) . . ?
C16 C11 N6 122.0(5) . . ?
C12 C11 N6 119.1(5) . . ?
C11 C12 C13 120.6(6) . . ?
C11 C12 H12A 119.7 . . ?
C13 C12 H12A 119.7 . . ?
C14 C13 C12 120.0(6) . . ?
C14 C13 H13A 120.0 . . ?
C12 C13 H13A 120.0 . . ?
C13 C14 C15 119.2(6) . . ?
C13 C14 I2 120.5(4) . . ?
C15 C14 I2 120.3(5) . . ?
C16 C15 C14 120.5(6) . . ?
C16 C15 H15A 119.8 . . ?
C14 C15 H15A 119.8 . . ?
C11 C16 C15 120.8(6) . . ?
C11 C16 H16A 119.6 . . ?
C15 C16 H16A 119.6 . . ?
O1 Cl O3 110.0(3) . . ?
O1 Cl O4 109.6(3) . . ?
O3 Cl O4 109.4(3) . . ?
O1 Cl O2 109.5(3) . . ?
O3 Cl O2 109.6(3) . . ?
O4 Cl O2 108.7(3) . . ?

loop_
_geom_bond_atom_site_label_1
_geom_bond_atom_site_label_2
_geom_bond_distance
_geom_bond_site_symmetry_2
_geom_bond_publ_flag
Ag N1 2.164(6) . ?
Ag N4 2.185(6) . ?
Ag I2 2.9677(10) 3_565 ?
Ag I1 3.1240(10) 2_545 ?
I1 C6 2.099(5) . ?
I1 Ag 3.1240(10) 2 ?
I2 C14 2.087(6) . ?
I2 Ag 2.9677(10) 3_565 ?
N1 C1 1.157(8) . ?
N2 C2 1.296(7) . ?
N2 C1 1.308(8) . ?
N3 C2 1.305(7) . ?
N3 C3 1.409(7) . ?
N3 H3A 0.8600 . ?
N4 C9 1.137(8) . ?
N5 C10 1.288(8) . ?
N5 C9 1.304(8) . ?
N6 C10 1.303(7) . ?
N6 C11 1.422(8) . ?
N6 H6A 0.8600 . ?
C2 H2B 0.9300 . ?
C3 C4 1.376(7) . ?
C3 C8 1.398(8) . ?
C4 C5 1.369(8) . ?
C4 H4A 0.9300 . ?
C5 C6 1.372(8) . ?
C5 H5B 0.9300 . ?
C6 C7 1.370(7) . ?
C7 C8 1.367(8) . ?
C7 H7A 0.9300 . ?
C8 H8A 0.9300 . ?
C10 H10A 0.9300 . ?
C11 C16 1.370(8) . ?
C11 C12 1.386(8) . ?
C12 C13 1.382(8) . ?
C12 H12A 0.9300 . ?
C13 C14 1.383(8) . ?
C13 H13A 0.9300 . ?
C14 C15 1.380(8) . ?
C15 C16 1.377(8) . ?
C15 H15A 0.9300 . ?
C16 H16A 0.9300 . ?
Cl O1 1.402(4) . ?
Cl O3 1.413(4) . ?
Cl O4 1.420(4) . ?
Cl O2 1.452(5) . ?
